data_1542255
loop_
_publ_author_name
'Kubota, Ryou'
'Tashiro, Shohei'
'Shionoya, Mitsuhiko'

_publ_section_title
;
 Chiral metal--macrocycle frameworks: supramolecular chirality induction
 and helicity inversion of the helical macrocyclic structures
;
_journal_issue 3
_journal_name_full 'Chem. Sci.'
_journal_page_first 2217
_journal_paper_doi 10.1039/C5SC04570C
_journal_volume 7
_journal_year 2016
_chemical_absolute_configuration ad
_chemical_formula_moiety '2(C42 H42 N6 Pd3 Cl6), 4.81(C H2 Cl2), 5.52(H2 O)'
_chemical_formula_sum 'C88.81 H104.7 Cl21.61 N12 O5.54 Pd6'
_chemical_formula_weight 2833.48
_space_group_IT_number 199
_symmetry_cell_setting cubic
_symmetry_Int_Tables_number 199
_symmetry_space_group_name_Hall 'I 2b 2c 3'
_symmetry_space_group_name_H-M 'I 21 3'
_atom_sites_solution_hydrogens geom
_atom_sites_solution_primary direct
_atom_sites_solution_secondary difmap
_audit_update_record
;
2014-02-27 deposited with the CCDC.
2015-12-23 downloaded from the CCDC.
;
_cell_angle_alpha 90.0000
_cell_angle_beta 90.0000
_cell_angle_gamma 90.0000
_cell_formula_units_Z 8
_cell_length_a 31.3834(10)
_cell_length_b 31.3834(10)
_cell_length_c 31.3834(10)
_cell_measurement_reflns_used 92359
_cell_measurement_temperature 95
_cell_measurement_theta_max 27.53
_cell_measurement_theta_min 3.04
_cell_volume 30910.1(17)
_computing_cell_refinement 'RAPID AUTO'
_computing_data_collection 'RAPID AUTO (Rigaku, ????)'
_computing_data_reduction 'RAPID AUTO'
_computing_molecular_graphics 'CrystalStructure 4.0'
_computing_publication_material 'CrystalStructure 4.0 (Rigaku, 2010)'
_computing_structure_refinement 'SHELXL97 (Sheldrick, 2008)'
_computing_structure_solution 'SHELXS97 (Sheldrick, 2008)'
_diffrn_ambient_temperature 95
_diffrn_detector_area_resol_mean 10.000
_diffrn_measured_fraction_theta_full 0.954
_diffrn_measured_fraction_theta_max 0.954
_diffrn_measurement_device_type 'Rigaku R-AXIS RAPID'
_diffrn_measurement_method \w
_diffrn_radiation_type 'Mo K\a'
_diffrn_radiation_wavelength 0.71075
_diffrn_reflns_limit_h_max 40
_diffrn_reflns_limit_h_min -40
_diffrn_reflns_limit_k_max 40
_diffrn_reflns_limit_k_min -40
_diffrn_reflns_limit_l_max 40
_diffrn_reflns_limit_l_min -39
_diffrn_reflns_number 142621
_diffrn_reflns_theta_full 27.45
_diffrn_reflns_theta_max 27.46
_diffrn_standards_number 0
_exptl_absorpt_coefficient_mu 1.095
_exptl_absorpt_correction_T_max 0.761
_exptl_absorpt_correction_T_min 0.483
_exptl_absorpt_correction_type multi-scan
_exptl_absorpt_process_details 'ABSCOR (Rigaku, 1995)'
_exptl_crystal_colour yellow
_exptl_crystal_density_diffrn 1.218
_exptl_crystal_density_method 'not measured'
_exptl_crystal_description block
_exptl_crystal_F_000 11274.00
_exptl_crystal_size_max 0.320
_exptl_crystal_size_mid 0.260
_exptl_crystal_size_min 0.250
_refine_diff_density_max 2.020
_refine_diff_density_min -0.880
_refine_ls_abs_structure_details 'Flack, H. D. (1983), Acta Cryst. A39, 876-881.  5594 Friedel Pairs'
_refine_ls_abs_structure_Flack 0.06(7)
_refine_ls_extinction_method none
_refine_ls_goodness_of_fit_ref 1.037
_refine_ls_hydrogen_treatment constr
_refine_ls_number_parameters 397
_refine_ls_number_reflns 11829
_refine_ls_number_restraints 9
_refine_ls_R_factor_gt 0.0840
_refine_ls_shift/su_max 0.001
_refine_ls_structure_factor_coef Fsqd
_refine_ls_weighting_details 'w = 1/[\s^2^(Fo^2^)+(0.1896P)^2^+8.0152P] where P=(Fo^2^+2Fc^2^)/3'
_refine_ls_weighting_scheme calc
_refine_ls_wR_factor_ref 0.2381
_reflns_number_gt 10202
_reflns_number_total 11829
_reflns_threshold_expression F^2^>2.0\s(F^2^)
_cod_data_source_file c5sc04570c2.cif
_cod_data_source_block M-MMF-2
_cod_depositor_comments 'Adding full bibliography for 1542253--1542262.cif.'
_cod_original_cell_volume 30909.9(17)
_cod_original_formula_sum 'C88.81 H104.70 Cl21.61 N12 O5.54 Pd6'
_cod_database_code 1542255

loop_
_symmetry_equiv_pos_site_id
_symmetry_equiv_pos_as_xyz
1 +X,+Y,+Z
2 +Y,+Z,+X
3 +Z,+X,+Y
4 1/2+X,1/2-Y,-Z
5 1/2+Y,1/2-Z,-X
6 1/2+Z,1/2-X,-Y
7 -Y,1/2+Z,1/2-X
8 -Z,1/2+X,1/2-Y
9 1/2-Z,-X,1/2+Y
10 1/2-X,-Y,1/2+Z
11 1/2-Y,-Z,1/2+X
12 -X,1/2+Y,1/2-Z
13 1/2+X,1/2+Y,1/2+Z
14 1/2+Y,1/2+Z,1/2+X
15 1/2+Z,1/2+X,1/2+Y
16 +X,-Y,1/2-Z
17 +Y,-Z,1/2-X
18 +Z,-X,1/2-Y
19 1/2-Y,+Z,-X
20 1/2-Z,+X,-Y
21 -Z,1/2-X,+Y
22 -X,1/2-Y,+Z
23 -Y,1/2-Z,+X
24 1/2-X,+Y,-Z

loop_
_atom_site_label
_atom_site_type_symbol
_atom_site_fract_x
_atom_site_fract_y
_atom_site_fract_z
_atom_site_U_iso_or_equiv
_atom_site_adp_type
_atom_site_occupancy
_atom_site_symmetry_multiplicity
_atom_site_calc_flag
_atom_site_refinement_flags
Pd1 Pd 0.71154(2) 0.48461(2) 0.53328(2) 0.05183(18) Uani 1.0 24 d .
Pd2 Pd 0.83562(3) 0.31555(3) 0.57710(2) 0.0712(3) Uani 1.0 24 d .
Cl1 Cl 0.75169(8) 0.43848(8) 0.57376(8) 0.0672(6) Uani 1.0 24 d .
Cl1S Cl 0.8163(4) 0.5194(5) 0.6988(4) 0.116(6) Uiso 0.40(3) 24 d .
Cl1T Cl 0.7252(4) 0.4999(5) 0.6847(5) 0.103(5) Uiso 0.40(3) 24 d .
Cl2 Cl 0.74376(8) 0.54503(8) 0.56141(7) 0.0622(5) Uani 1.0 24 d .
Cl2S Cl 0.8040(7) 0.5448(8) 0.6824(8) 0.217(9) Uiso 0.60(3) 24 d .
Cl2T Cl 0.7277(11) 0.5042(14) 0.6864(14) 0.29(2) Uiso 0.60(3) 24 d .
Cl3 Cl 0.80847(11) 0.32452(10) 0.50964(8) 0.0828(9) Uani 1.0 24 d .
Cl3S Cl 0.6166(4) 0.3253(4) 0.6018(4) 0.128(4) Uiso 0.602(19) 24 d .
Cl3T Cl 0.5546(7) 0.3380(8) 0.5424(7) 0.226(9) Uiso 0.602(19) 24 d .
Cl4 Cl 0.89294(15) 0.2773(3) 0.55310(13) 0.131(2) Uani 1.0 24 d .
O1W O 0.9423(7) 0.3389(7) 0.6435(7) 0.133(10) Uiso 0.76(6) 24 d .
O2W O 0.6176(8) 0.6176(8) 0.6176(8) 0.171(13) Uiso 1.0 8 d .
O3W O 0.5124(8) 0.4609(8) 0.4460(8) 0.108(11) Uiso 0.52(6) 24 d .
O4W O 0.8483(5) 0.1517(5) 0.6517(5) 0.091(11) Uiso 0.68(8) 8 d .
N1 N 0.6778(3) 0.4355(3) 0.5075(3) 0.0565(16) Uani 1.0 24 d .
N2 N 0.6747(3) 0.5217(2) 0.4945(2) 0.0495(15) Uani 1.0 24 d .
N3 N 0.7872(4) 0.3493(3) 0.6032(3) 0.067(2) Uani 1.0 24 d .
N4 N 0.8569(4) 0.3110(4) 0.6385(3) 0.073(3) Uani 1.0 24 d .
C1 C 0.6541(3) 0.4513(3) 0.4700(3) 0.0562(19) Uani 1.0 24 d .
C1S C 0.7754(6) 0.5106(11) 0.6611(7) 0.063(7) Uiso 0.40(3) 24 d .
C2 C 0.6334(4) 0.4235(4) 0.4410(4) 0.072(3) Uani 1.0 24 d .
C2S C 0.7799(12) 0.4966(12) 0.6641(18) 0.15(2) Uiso 0.60(3) 24 d .
C3 C 0.6186(5) 0.4416(5) 0.4044(5) 0.086(4) Uani 1.0 24 d .
C3S C 0.6000(14) 0.3057(17) 0.5507(12) 0.18(2) Uiso 0.602(19) 24 d .
C4 C 0.6232(4) 0.4827(6) 0.3945(4) 0.084(4) Uani 1.0 24 d .
C5 C 0.6410(4) 0.5111(4) 0.4244(4) 0.069(3) Uani 1.0 24 d .
C6 C 0.6558(3) 0.4945(4) 0.4615(3) 0.058(2) Uani 1.0 24 d .
C7 C 0.6432(3) 0.5458(3) 0.5211(3) 0.0539(19) Uani 1.0 24 d .
C8 C 0.6144(3) 0.5734(3) 0.4950(3) 0.057(2) Uani 1.0 24 d .
C9 C 0.6281(3) 0.6145(3) 0.4824(3) 0.0577(19) Uani 1.0 24 d .
C10 C 0.5749(3) 0.5587(3) 0.4797(3) 0.0558(18) Uani 1.0 24 d .
C11 C 0.6023(3) 0.6385(4) 0.4562(3) 0.058(2) Uani 1.0 24 d .
C12 C 0.5512(3) 0.5819(4) 0.4519(3) 0.059(2) Uani 1.0 24 d .
C13 C 0.5645(3) 0.6234(4) 0.4397(3) 0.058(2) Uani 1.0 24 d .
C14 C 0.6501(4) 0.4102(4) 0.5394(4) 0.070(3) Uani 1.0 24 d .
C15 C 0.7986(5) 0.3617(4) 0.6476(4) 0.080(4) Uani 1.0 24 d .
C16 C 0.7755(7) 0.3887(5) 0.6704(5) 0.104(6) Uani 1.0 24 d .
C17 C 0.7879(8) 0.4036(5) 0.7108(5) 0.109(6) Uani 1.0 24 d .
C18 C 0.8303(7) 0.3896(4) 0.7244(4) 0.101(6) Uani 1.0 24 d .
C19 C 0.8529(5) 0.3591(5) 0.7025(4) 0.082(4) Uani 1.0 24 d .
C20 C 0.8355(5) 0.3436(4) 0.6635(4) 0.073(3) Uani 1.0 24 d .
C21 C 0.8491(5) 0.2655(4) 0.6547(4) 0.073(3) Uani 1.0 24 d .
C22 C 0.8615(4) 0.2615(4) 0.7008(3) 0.061(3) Uani 1.0 24 d .
C23 C 0.9028(4) 0.2514(4) 0.7104(4) 0.071(3) Uani 1.0 24 d .
C24 C 0.8302(4) 0.2682(4) 0.7333(4) 0.065(3) Uani 1.0 24 d .
C25 C 0.9163(4) 0.2504(4) 0.7530(4) 0.067(3) Uani 1.0 24 d .
C26 C 0.8448(4) 0.2676(4) 0.7750(4) 0.065(3) Uani 1.0 24 d .
C27 C 0.8865(4) 0.2595(4) 0.7857(4) 0.065(3) Uani 1.0 24 d .
C28 C 0.7420(4) 0.3315(4) 0.5991(4) 0.069(3) Uani 1.0 24 d .
H1N H 0.6978 0.4163 0.4971 0.0678 Uiso 1.0 24 calc R
H2 H 0.6301 0.3939 0.4468 0.0867 Uiso 1.0 24 calc R
H2N H 0.6924 0.5414 0.4811 0.0594 Uiso 1.0 24 calc R
H3 H 0.6040 0.4238 0.3847 0.1027 Uiso 1.0 24 calc R
H3Sa H 0.6220 0.3105 0.5286 0.2120 Uiso 0.602(19) 24 calc R
H3Sb H 0.5926 0.2751 0.5517 0.2120 Uiso 0.602(19) 24 calc R
H3N H 0.7867 0.3748 0.5881 0.0801 Uiso 1.0 24 calc R
H4 H 0.6145 0.4929 0.3674 0.1006 Uiso 1.0 24 calc R
H4N H 0.8861 0.3163 0.6389 0.0881 Uiso 1.0 24 calc R
H5 H 0.6427 0.5408 0.4188 0.0829 Uiso 1.0 24 calc R
H7A H 0.6258 0.5253 0.5376 0.0647 Uiso 1.0 24 calc R
H7B H 0.6589 0.5639 0.5417 0.0647 Uiso 1.0 24 calc R
H9 H 0.6547 0.6253 0.4919 0.0692 Uiso 1.0 24 calc R
H10 H 0.5645 0.5319 0.4891 0.0670 Uiso 1.0 24 calc R
H11 H 0.6110 0.6667 0.4493 0.0700 Uiso 1.0 24 calc R
H12 H 0.5256 0.5703 0.4405 0.0703 Uiso 1.0 24 calc R
H14A H 0.6317 0.3899 0.5238 0.0839 Uiso 1.0 24 calc R
H14B H 0.6687 0.3937 0.5588 0.0839 Uiso 1.0 24 calc R
H16 H 0.7492 0.3984 0.6589 0.1253 Uiso 1.0 24 calc R
H17 H 0.7702 0.4213 0.7279 0.1308 Uiso 1.0 24 calc R
H18 H 0.8426 0.4020 0.7492 0.1214 Uiso 1.0 24 calc R
H19 H 0.8793 0.3486 0.7130 0.0987 Uiso 1.0 24 calc R
H21A H 0.8186 0.2582 0.6513 0.0879 Uiso 1.0 24 calc R
H21B H 0.8660 0.2451 0.6374 0.0879 Uiso 1.0 24 calc R
H23 H 0.9223 0.2451 0.6882 0.0846 Uiso 1.0 24 calc R
H24 H 0.8011 0.2729 0.7266 0.0777 Uiso 1.0 24 calc R
H25 H 0.9450 0.2436 0.7598 0.0807 Uiso 1.0 24 calc R
H26 H 0.8250 0.2730 0.7973 0.0777 Uiso 1.0 24 calc R
H28A H 0.7223 0.3487 0.6167 0.0832 Uiso 1.0 24 calc R
H28B H 0.7326 0.3334 0.5691 0.0832 Uiso 1.0 24 calc R
H1SA H 0.7834 0.4863 0.6427 0.0752 Uiso 0.40(3) 24 calc R
H1SB H 0.7728 0.5361 0.6427 0.0752 Uiso 0.40(3) 24 calc R
H2SA H 0.7941 0.4710 0.6759 0.1857 Uiso 0.60(3) 24 calc R
H2SB H 0.7792 0.4949 0.6327 0.1857 Uiso 0.60(3) 24 calc R

loop_
_atom_site_aniso_label
_atom_site_aniso_U_11
_atom_site_aniso_U_22
_atom_site_aniso_U_33
_atom_site_aniso_U_12
_atom_site_aniso_U_13
_atom_site_aniso_U_23
Pd1 0.0543(4) 0.0535(4) 0.0478(3) 0.0162(3) 0.0083(3) 0.0063(3)
Pd2 0.0833(5) 0.0766(5) 0.0536(4) -0.0253(4) -0.0163(4) 0.0186(4)
Cl1 0.0623(12) 0.0748(13) 0.0643(12) 0.0243(11) 0.0118(10) 0.0257(11)
Cl2 0.0684(13) 0.0668(12) 0.0516(10) 0.0130(10) 0.0033(9) -0.0046(9)
Cl3 0.109(2) 0.0869(17) 0.0522(12) -0.0395(16) -0.0217(12) 0.0248(12)
Cl4 0.098(3) 0.219(7) 0.075(2) 0.019(3) 0.0041(18) 0.012(3)
N1 0.058(4) 0.054(4) 0.057(4) 0.017(3) 0.014(3) 0.004(3)
N2 0.064(4) 0.042(3) 0.043(3) 0.010(3) 0.011(3) -0.000(3)
N3 0.100(6) 0.051(4) 0.049(4) -0.013(4) -0.024(4) 0.007(3)
N4 0.079(6) 0.082(6) 0.060(5) -0.013(5) -0.022(4) 0.021(5)
C1 0.046(4) 0.063(5) 0.060(5) 0.005(4) 0.011(4) -0.010(4)
C2 0.072(6) 0.069(6) 0.075(7) 0.015(5) 0.010(5) -0.007(5)
C3 0.078(7) 0.093(9) 0.085(8) 0.011(7) -0.003(6) -0.037(7)
C4 0.072(7) 0.114(10) 0.065(6) 0.033(7) -0.009(5) -0.006(7)
C5 0.063(5) 0.088(7) 0.056(5) 0.026(5) 0.003(4) -0.006(5)
C6 0.056(5) 0.066(5) 0.053(5) 0.016(4) 0.002(4) -0.009(4)
C7 0.063(5) 0.056(5) 0.042(4) 0.019(4) 0.012(4) 0.004(4)
C8 0.063(5) 0.050(4) 0.059(5) 0.012(4) 0.011(4) 0.008(4)
C9 0.056(5) 0.058(5) 0.059(5) 0.009(4) 0.002(4) 0.009(4)
C10 0.056(5) 0.051(4) 0.060(5) 0.009(4) 0.005(4) -0.002(4)
C11 0.057(5) 0.063(5) 0.055(5) 0.014(4) 0.010(4) 0.007(4)
C12 0.048(4) 0.070(6) 0.057(5) 0.008(4) -0.003(4) 0.009(4)
C13 0.061(5) 0.066(5) 0.047(4) 0.019(4) 0.007(4) 0.009(4)
C14 0.066(6) 0.057(5) 0.087(7) 0.017(5) 0.025(5) 0.008(5)
C15 0.126(11) 0.061(6) 0.054(5) -0.019(6) -0.033(6) 0.004(5)
C16 0.170(16) 0.065(7) 0.079(8) 0.014(8) -0.049(10) -0.001(6)
C17 0.186(18) 0.070(7) 0.071(7) 0.012(9) -0.018(10) 0.004(6)
C18 0.176(16) 0.065(6) 0.063(6) -0.010(8) -0.053(9) -0.009(5)
C19 0.113(9) 0.087(8) 0.047(5) -0.028(7) -0.023(6) 0.009(5)
C20 0.096(8) 0.063(6) 0.060(6) -0.017(6) -0.028(6) 0.019(5)
C21 0.100(8) 0.067(6) 0.053(5) -0.020(6) -0.031(5) 0.014(4)
C22 0.063(5) 0.068(6) 0.051(5) -0.008(5) -0.005(4) 0.020(4)
C23 0.084(7) 0.069(6) 0.058(5) -0.010(5) -0.020(5) 0.015(5)
C24 0.066(6) 0.068(6) 0.061(5) -0.022(5) -0.022(5) 0.008(4)
C25 0.057(5) 0.086(7) 0.059(5) -0.005(5) -0.009(4) 0.016(5)
C26 0.062(5) 0.067(6) 0.065(6) -0.009(5) -0.005(5) 0.015(5)
C27 0.058(5) 0.076(6) 0.061(5) -0.021(5) -0.007(4) 0.011(5)
C28 0.097(8) 0.054(5) 0.058(5) -0.005(5) -0.022(5) 0.011(4)

loop_
_atom_type_symbol
_atom_type_description
_atom_type_scat_dispersion_real
_atom_type_scat_dispersion_imag
_atom_type_scat_source
C C 0.0033 0.0016
;
International Tables for Crystallography
(1992, Vol. C, Tables 4.2.6.8 and 6.1.1.4)
;
H H 0.0000 0.0000
;
International Tables for Crystallography
(1992, Vol. C, Table 6.1.1.4)
;
N N 0.0061 0.0033
;
International Tables for Crystallography
(1992, Vol. C, Tables 4.2.6.8 and 6.1.1.4)
;
Pd Pd -0.9988 1.0072
;
International Tables for Crystallography
(1992, Vol. C, Tables 4.2.6.8 and 6.1.1.4)
;
Cl Cl 0.1484 0.1585
;
International Tables for Crystallography
(1992, Vol. C, Tables 4.2.6.8 and 6.1.1.4)
;
O O 0.0106 0.0060
;
International Tables for Crystallography
(1992, Vol. C, Tables 4.2.6.8 and 6.1.1.4)
;

loop_
_geom_angle_atom_site_label_1
_geom_angle_atom_site_label_2
_geom_angle_atom_site_label_3
_geom_angle
_geom_angle_publ_flag
_geom_angle_site_symmetry_1
_geom_angle_site_symmetry_3
Cl1 Pd1 Cl2 93.75(9) yes . .
Cl1 Pd1 N1 91.6(3) yes . .
Cl1 Pd1 N2 175.7(2) yes . .
Cl2 Pd1 N1 174.0(3) yes . .
Cl2 Pd1 N2 90.4(2) yes . .
N1 Pd1 N2 84.3(3) yes . .
Cl3 Pd2 Cl4 93.01(14) yes . .
Cl3 Pd2 N3 91.7(3) yes . .
Cl3 Pd2 N4 175.9(3) yes . .
Cl4 Pd2 N3 175.2(3) yes . .
Cl4 Pd2 N4 90.9(3) yes . .
N3 Pd2 N4 84.3(4) yes . .
Pd1 N1 C1 108.8(6) yes . .
Pd1 N1 C14 115.1(6) yes . .
C1 N1 C14 114.0(8) yes . .
Pd1 N2 C6 108.5(6) yes . .
Pd1 N2 C7 109.1(5) yes . .
C6 N2 C7 115.0(7) yes . .
Pd2 N3 C15 109.5(8) yes . .
Pd2 N3 C28 118.1(6) yes . .
C15 N3 C28 113.4(9) yes . .
Pd2 N4 C20 107.8(8) yes . .
Pd2 N4 C21 108.9(7) yes . .
C20 N4 C21 113.8(9) yes . .
N1 C1 C2 122.3(9) yes . .
N1 C1 C6 117.6(8) yes . .
C2 C1 C6 119.8(9) yes . .
Cl1S C1S Cl1T 113.2(13) yes . .
C1 C2 C3 116.1(12) yes . .
Cl2S C2S Cl2T 99(3) yes . .
C2 C3 C4 124.2(14) yes . .
Cl3S C3S Cl3T 100(3) yes . .
C3 C4 C5 120.0(12) yes . .
C4 C5 C6 117.7(12) yes . .
N2 C6 C1 116.8(8) yes . .
N2 C6 C5 121.3(10) yes . .
C1 C6 C5 121.9(10) yes . .
N2 C7 C8 112.6(7) yes . .
C7 C8 C9 119.7(9) yes . .
C7 C8 C10 122.1(8) yes . .
C9 C8 C10 118.0(9) yes . .
C8 C9 C11 119.2(9) yes . .
C8 C10 C12 121.9(9) yes . .
C9 C11 C13 122.7(10) yes . .
C10 C12 C13 120.1(9) yes . .
C11 C13 C12 117.9(9) yes . .
C11 C13 C14 119.9(10) yes . 3_555
C12 C13 C14 122.2(9) yes . 3_555
N1 C14 C13 110.0(8) yes . 2_555
N3 C15 C16 122.7(14) yes . .
N3 C15 C20 115.6(11) yes . .
C16 C15 C20 121.7(13) yes . .
C15 C16 C17 123.2(19) yes . .
C16 C17 C18 114.5(16) yes . .
C17 C18 C19 122.0(13) yes . .
C18 C19 C20 118.1(14) yes . .
N4 C20 C15 118.8(10) yes . .
N4 C20 C19 121.7(12) yes . .
C15 C20 C19 119.4(11) yes . .
N4 C21 C22 110.7(9) yes . .
C21 C22 C23 118.5(10) yes . .
C21 C22 C24 119.8(10) yes . .
C23 C22 C24 121.7(9) yes . .
C22 C23 C25 120.3(10) yes . .
C22 C24 C26 116.4(10) yes . .
C23 C25 C27 119.0(10) yes . .
C24 C26 C27 123.1(10) yes . .
C25 C27 C26 119.3(10) yes . .
C25 C27 C28 119.2(9) yes . 9_665
C26 C27 C28 121.5(10) yes . 9_665
N3 C28 C27 110.7(9) yes . 7_646
Pd1 N1 H1N 106.070 no . .
C1 N1 H1N 106.081 no . .
C14 N1 H1N 106.076 no . .
Pd1 N2 H2N 108.027 no . .
C6 N2 H2N 108.041 no . .
C7 N2 H2N 108.015 no . .
Pd2 N3 H3N 104.819 no . .
C15 N3 H3N 104.810 no . .
C28 N3 H3N 104.817 no . .
Pd2 N4 H4N 108.723 no . .
C20 N4 H4N 108.720 no . .
C21 N4 H4N 108.719 no . .
Cl1S C1S H1SA 108.924 no . .
Cl1S C1S H1SB 108.920 no . .
Cl1T C1S H1SA 108.943 no . .
Cl1T C1S H1SB 108.934 no . .
H1SA C1S H1SB 107.739 no . .
C1 C2 H2 121.964 no . .
C3 C2 H2 121.952 no . .
Cl2S C2S H2SA 112.071 no . .
Cl2S C2S H2SB 112.044 no . .
Cl2T C2S H2SA 112.054 no . .
Cl2T C2S H2SB 112.046 no . .
H2SA C2S H2SB 109.708 no . .
C2 C3 H3 117.931 no . .
C4 C3 H3 117.916 no . .
Cl3S C3S H3Sa 111.808 no . .
Cl3S C3S H3Sb 111.792 no . .
Cl3T C3S H3Sa 111.811 no . .
Cl3T C3S H3Sb 111.825 no . .
H3Sa C3S H3Sb 109.548 no . .
C3 C4 H4 120.013 no . .
C5 C4 H4 120.023 no . .
C4 C5 H5 121.158 no . .
C6 C5 H5 121.166 no . .
N2 C7 H7A 109.073 no . .
N2 C7 H7B 109.087 no . .
C8 C7 H7A 109.055 no . .
C8 C7 H7B 109.048 no . .
H7A C7 H7B 107.841 no . .
C8 C9 H9 120.402 no . .
C11 C9 H9 120.394 no . .
C8 C10 H10 119.050 no . .
C12 C10 H10 119.046 no . .
C9 C11 H11 118.651 no . .
C13 C11 H11 118.635 no . .
C10 C12 H12 119.972 no . .
C13 C12 H12 119.967 no . .
N1 C14 H14A 109.664 no . .
N1 C14 H14B 109.652 no . .
C13 C14 H14A 109.667 no 2_555 .
C13 C14 H14B 109.666 no 2_555 .
H14A C14 H14B 108.159 no . .
C15 C16 H16 118.368 no . .
C17 C16 H16 118.402 no . .
C16 C17 H17 122.766 no . .
C18 C17 H17 122.771 no . .
C17 C18 H18 119.005 no . .
C19 C18 H18 118.983 no . .
C18 C19 H19 120.988 no . .
C20 C19 H19 120.957 no . .
N4 C21 H21A 109.500 no . .
N4 C21 H21B 109.500 no . .
C22 C21 H21A 109.502 no . .
C22 C21 H21B 109.503 no . .
H21A C21 H21B 108.073 no . .
C22 C23 H23 119.872 no . .
C25 C23 H23 119.855 no . .
C22 C24 H24 121.778 no . .
C26 C24 H24 121.780 no . .
C23 C25 H25 120.498 no . .
C27 C25 H25 120.494 no . .
C24 C26 H26 118.458 no . .
C27 C26 H26 118.453 no . .
N3 C28 H28A 109.528 no . .
N3 C28 H28B 109.522 no . .
C27 C28 H28A 109.518 no 7_646 .
C27 C28 H28B 109.505 no 7_646 .
H28A C28 H28B 108.062 no . .

loop_
_geom_bond_atom_site_label_1
_geom_bond_atom_site_label_2
_geom_bond_distance
_geom_bond_publ_flag
_geom_bond_site_symmetry_2
Pd1 Cl1 2.302(3) yes .
Pd1 Cl2 2.323(3) yes .
Pd1 N1 2.039(8) yes .
Pd1 N2 2.044(7) yes .
Pd2 Cl3 2.299(3) yes .
Pd2 Cl4 2.290(6) yes .
Pd2 N3 2.024(10) yes .
Pd2 N4 2.046(9) yes .
Cl1S C1S 1.77(3) yes .
Cl1T C1S 1.77(3) yes .
Cl2S C2S 1.79(5) yes .
Cl2T C2S 1.80(6) yes .
Cl3S C3S 1.79(4) yes .
Cl3T C3S 1.77(6) yes .
N1 C1 1.479(12) yes .
N1 C14 1.544(14) yes .
N2 C6 1.468(12) yes .
N2 C7 1.498(11) yes .
N3 C15 1.490(14) yes .
N3 C28 1.530(16) yes .
N4 C20 1.455(15) yes .
N4 C21 1.535(15) yes .
C1 C2 1.418(16) yes .
C1 C6 1.383(14) yes .
C2 C3 1.364(19) yes .
C3 C4 1.34(3) yes .
C4 C5 1.408(18) yes .
C5 C6 1.356(14) yes .
C7 C8 1.495(13) yes .
C8 C9 1.416(14) yes .
C8 C10 1.407(14) yes .
C9 C11 1.377(14) yes .
C10 C12 1.359(14) yes .
C11 C13 1.380(14) yes .
C12 C13 1.421(15) yes .
C13 C14 1.477(15) yes 3_555
C15 C16 1.33(2) yes .
C15 C20 1.383(19) yes .
C16 C17 1.41(3) yes .
C17 C18 1.47(3) yes .
C18 C19 1.38(2) yes .
C19 C20 1.425(16) yes .
C21 C22 1.503(14) yes .
C22 C23 1.368(16) yes .
C22 C24 1.431(14) yes .
C23 C25 1.402(15) yes .
C24 C26 1.388(15) yes .
C25 C27 1.418(15) yes .
C26 C27 1.376(15) yes .
C27 C28 1.506(15) yes 9_665
N1 H1N 0.930 no .
N2 H2N 0.930 no .
N3 H3N 0.930 no .
N4 H4N 0.930 no .
C1S H1SA 0.990 no .
C1S H1SB 0.990 no .
C2 H2 0.950 no .
C2S H2SA 0.990 no .
C2S H2SB 0.990 no .
C3 H3 0.950 no .
C3S H3Sa 0.990 no .
C3S H3Sb 0.990 no .
C4 H4 0.950 no .
C5 H5 0.950 no .
C7 H7A 0.990 no .
C7 H7B 0.990 no .
C9 H9 0.950 no .
C10 H10 0.950 no .
C11 H11 0.950 no .
C12 H12 0.950 no .
C14 H14A 0.990 no .
C14 H14B 0.990 no .
C16 H16 0.950 no .
C17 H17 0.950 no .
C18 H18 0.950 no .
C19 H19 0.950 no .
C21 H21A 0.990 no .
C21 H21B 0.990 no .
C23 H23 0.950 no .
C24 H24 0.950 no .
C25 H25 0.950 no .
C26 H26 0.950 no .
C28 H28A 0.990 no .
C28 H28B 0.990 no .

loop_
_geom_contact_atom_site_label_1
_geom_contact_atom_site_label_2
_geom_contact_distance
_geom_contact_publ_flag
_geom_contact_site_symmetry_2
Pd1 C11 3.278(10) no 2_555
Pd1 C13 3.256(10) no 2_555
Pd2 C25 3.343(12) no 7_646
Pd2 C27 3.332(11) no 7_646
Cl1 C14 3.480(12) no .
Cl2 C7 3.399(10) no .
Cl3 C28 3.505(12) no .
Cl4 C21 3.492(12) no .
N1 C11 3.286(13) no 2_555
N1 C12 3.346(13) no 2_555
N2 C9 3.279(12) no .
N2 C10 3.371(12) no .
N3 C25 3.301(14) no 7_646
N3 C26 3.325(14) no 7_646
N4 C23 3.264(15) no .
N4 C24 3.368(14) no .
C1 C4 2.743(16) no .
C1 C7 3.390(13) no .
C1 C12 3.409(14) no 2_555
C1 C13 3.139(14) no 2_555
C2 C5 2.808(18) no .
C2 C14 3.161(18) no .
C3 C6 2.707(18) no .
C5 C7 3.227(14) no .
C5 C8 3.072(15) no .
C5 C10 3.092(15) no .
C6 C8 2.987(14) no .
C6 C10 3.292(13) no .
C8 C13 2.816(14) no .
C9 C12 2.792(14) no .
C10 C11 2.748(14) no .
C15 C18 2.752(18) no .
C15 C21 3.418(17) no .
C15 C26 3.432(17) no 7_646
C15 C27 3.189(17) no 7_646
C16 C19 2.79(3) no .
C16 C28 3.054(19) no .
C17 C20 2.83(3) no .
C19 C21 3.302(17) no .
C19 C22 3.076(17) no .
C19 C24 3.094(17) no .
C20 C22 2.947(15) no .
C20 C24 3.229(15) no .
C20 C28 3.584(18) no .
C22 C27 2.780(14) no .
C23 C26 2.771(16) no .
C24 C25 2.828(15) no .
Pd1 Pd1 3.1923(9) no 24_656
Pd2 C2 3.569(13) no 24_656
Cl1 N1 3.380(8) no 24_656
Cl1 N3 3.152(9) no .
Cl1 C1 3.286(9) no 24_656
Cl1 C2S 3.49(5) no .
Cl1 C6 3.570(10) no 24_656
Cl1 C16 3.492(15) no .
Cl1 C28 3.465(11) no .
Cl1S Cl1S 3.439(19) no 16_566
Cl2 N2 3.188(8) no 24_656
Cl2 C1S 3.45(3) no .
Cl3 N1 3.549(9) no 24_656
Cl3 C3S 3.49(5) no 24_656
Cl3 C14 3.360(12) no 24_656
Cl3S C14 3.467(15) no .
Cl4 C3S 3.38(4) no 24_656
O1W N4 2.82(3) no .
O1W C19 3.42(3) no .
O1W C20 3.41(3) no .
O3W O3W 2.68(4) no 2_555
O3W O3W 2.68(4) no 3_555
O4W C21 3.571(19) no .
O4W C21 3.571(19) no 7_646
O4W C21 3.571(19) no 9_665
N1 Cl1 3.380(8) no 24_656
N1 Cl3 3.549(9) no 24_656
N2 Cl2 3.188(8) no 24_656
N3 Cl1 3.152(9) no .
N4 O1W 2.82(3) no .
C1 Cl1 3.286(9) no 24_656
C1S Cl2 3.45(3) no .
C2 Pd2 3.569(13) no 24_656
C2S Cl1 3.49(5) no .
C2S C4 3.58(5) no 24_656
C2S C16 3.40(4) no .
C2S C17 3.27(5) no .
C3S Cl3 3.49(5) no 24_656
C3S Cl4 3.38(4) no 24_656
C4 C2S 3.58(5) no 24_656
C6 Cl1 3.570(10) no 24_656
C14 Cl3 3.360(12) no 24_656
C14 Cl3S 3.467(15) no .
C16 Cl1 3.492(15) no .
C16 C2S 3.40(4) no .
C17 C2S 3.27(5) no .
C19 O1W 3.42(3) no .
C20 O1W 3.41(3) no .
C21 O4W 3.571(19) no .
C28 Cl1 3.465(11) no .
Pd1 H7A 2.9819 no .
Pd1 H7B 2.9992 no .
Pd1 H11 3.0258 no 2_555
Pd1 H14B 3.2554 no .
Pd2 H21A 2.9911 no .
Pd2 H21B 3.0627 no .
Pd2 H25 3.1179 no 7_646
Pd2 H28B 3.2925 no .
Cl1 H1N 3.0218 no .
Cl1 H11 2.9320 no 2_555
Cl1 H14B 2.9966 no .
Cl2 H2N 2.9940 no .
Cl2 H7B 2.7980 no .
Cl3 H3N 3.0016 no .
Cl3 H25 2.9696 no 7_646
Cl3 H28B 3.0391 no .
Cl4 H4N 2.9649 no .
Cl4 H21B 2.9571 no .
N1 H2 2.7522 no .
N1 H2N 3.4580 no .
N1 H7A 3.3917 no .
N1 H11 3.2933 no 2_555
N1 H12 3.4242 no 2_555
N2 H1N 3.3891 no .
N2 H5 2.6481 no .
N2 H9 3.3118 no .
N2 H10 3.4752 no .
N3 H4N 3.4583 no .
N3 H16 2.6182 no .
N3 H21A 3.3788 no .
N3 H25 3.3327 no 7_646
N3 H26 3.3633 no 7_646
N4 H3N 3.3727 no .
N4 H19 2.7116 no .
N4 H23 3.3038 no .
N4 H24 3.4857 no .
C1 H2N 3.0931 no .
C1 H3 3.2219 no .
C1 H5 3.2556 no .
C1 H7A 3.2684 no .
C1 H12 3.1738 no 2_555
C1 H14A 2.6563 no .
C1 H14B 3.3550 no .
C2 H1N 2.6899 no .
C2 H4 3.2304 no .
C2 H12 3.3554 no 2_555
C2 H14A 2.8042 no .
C3 H5 3.2344 no .
C4 H2 3.2398 no .
C5 H2N 2.5830 no .
C5 H3 3.2246 no .
C5 H10 3.2116 no .
C6 H1N 3.0021 no .
C6 H2 3.2897 no .
C6 H4 3.2260 no .
C6 H7A 2.7432 no .
C6 H7B 3.3312 no .
C6 H10 3.2142 no .
C7 H5 3.2164 no .
C7 H9 2.6829 no .
C7 H10 2.7020 no .
C8 H2N 2.6797 no .
C8 H5 2.7501 no .
C8 H7A 3.0701 no 3_555
C8 H11 3.2634 no .
C8 H12 3.2715 no .
C9 H2N 3.0536 no .
C9 H5 3.0897 no .
C9 H7A 3.2908 no .
C9 H7A 3.1644 no 3_555
C9 H7B 2.6300 no .
C9 H10 3.2775 no .
C10 H5 2.9152 no .
C10 H7A 2.6350 no .
C10 H7A 2.8019 no 3_555
C10 H7B 3.2794 no .
C10 H9 3.2845 no .
C10 H10 3.1556 no 3_555
C11 H5 3.5204 no .
C11 H7A 2.9985 no 3_555
C11 H12 3.2599 no .
C11 H14A 3.2335 no 3_555
C11 H14B 2.5730 no 3_555
C12 H5 3.3149 no .
C12 H7A 2.7193 no 3_555
C12 H10 3.2229 no 3_555
C12 H11 3.2579 no .
C12 H14A 2.6397 no 3_555
C12 H14B 3.2902 no 3_555
C13 H1N 3.2365 no 3_555
C13 H7A 2.8170 no 3_555
C13 H9 3.2703 no .
C13 H10 3.2632 no .
C14 H2 3.0194 no .
C14 H11 2.6104 no 2_555
C14 H12 2.7152 no 2_555
C15 H4N 3.1051 no .
C15 H17 3.2632 no .
C15 H19 3.2850 no .
C15 H21A 3.3102 no .
C15 H26 3.1441 no 7_646
C15 H28A 2.6172 no .
C15 H28B 3.3399 no .
C16 H3N 2.6439 no .
C16 H18 3.2758 no .
C16 H26 3.2500 no 7_646
C16 H28A 2.6834 no .
C17 H19 3.3492 no .
C18 H16 3.2846 no .
C19 H4N 2.6216 no .
C19 H17 3.3449 no .
C19 H24 3.2463 no .
C20 H3N 2.9835 no .
C20 H16 3.2119 no .
C20 H18 3.2618 no .
C20 H21A 2.7604 no .
C20 H21B 3.3379 no .
C20 H24 3.1667 no .
C21 H19 3.3263 no .
C21 H23 2.6079 no .
C21 H24 2.7257 no .
C22 H4N 2.7068 no .
C22 H19 2.8189 no .
C22 H21A 3.1174 no 9_665
C22 H25 3.2596 no .
C22 H26 3.2585 no .
C23 H4N 3.0755 no .
C23 H19 3.1404 no .
C23 H21A 3.2359 no .
C23 H21A 3.1539 no 9_665
C23 H21B 2.5731 no .
C23 H24 3.3021 no .
C24 H19 3.0240 no .
C24 H21A 2.6180 no .
C24 H21A 2.8933 no 9_665
C24 H21B 3.2912 no .
C24 H23 3.2996 no .
C24 H24 3.0756 no 9_665
C25 H19 3.5270 no .
C25 H21A 3.0341 no 9_665
C25 H26 3.2636 no .
C25 H28A 3.2918 no 9_665
C25 H28B 2.6212 no 9_665
C26 H19 3.3809 no .
C26 H21A 2.7585 no 9_665
C26 H24 3.1099 no 9_665
C26 H25 3.2701 no .
C26 H28A 2.6277 no 9_665
C26 H28B 3.2656 no 9_665
C27 H3N 3.2487 no 9_665
C27 H21A 2.8570 no 9_665
C27 H23 3.2902 no .
C27 H24 3.2874 no .
C28 H16 2.8248 no .
C28 H25 2.6803 no 7_646
C28 H26 2.6536 no 7_646
H1N H2 2.7400 no .
H1N H14A 2.3860 no .
H1N H14B 2.2568 no .
H2 H3 2.3123 no .
H2 H12 3.4328 no 2_555
H2 H14A 2.4219 no .
H2N H5 2.5026 no .
H2N H7A 2.7851 no .
H2N H7B 2.2845 no .
H2N H9 2.9056 no .
H3 H4 2.2566 no .
H3N H16 2.6220 no .
H3N H28A 2.3598 no .
H3N H28B 2.2195 no .
H4 H5 2.3761 no .
H4N H19 2.5467 no .
H4N H21A 2.8221 no .
H4N H21B 2.3218 no .
H4N H23 2.9460 no .
H5 H9 3.5279 no .
H5 H10 3.3110 no .
H7A H9 3.5682 no .
H7A H10 2.4596 no .
H7A H10 3.2703 no 2_555
H7A H11 3.5563 no 2_555
H7A H12 3.2028 no 2_555
H7B H9 2.4864 no .
H7B H10 3.5356 no .
H9 H11 2.3139 no .
H10 H10 2.9071 no 2_555
H10 H10 2.9071 no 3_555
H10 H12 2.2957 no .
H10 H12 3.0920 no 2_555
H11 H14A 3.4872 no 3_555
H11 H14B 2.3935 no 3_555
H12 H14A 2.4991 no 3_555
H12 H14B 3.5769 no 3_555
H16 H17 2.3743 no .
H16 H26 3.2880 no 7_646
H16 H28A 2.2134 no .
H16 H28B 3.5174 no .
H17 H18 2.4461 no .
H18 H19 2.3278 no .
H19 H24 3.4438 no .
H21A H23 3.4811 no .
H21A H24 2.4714 no .
H21A H24 3.3856 no 7_646
H21A H25 3.5976 no 7_646
H21A H26 3.2123 no 7_646
H21B H23 2.3815 no .
H21B H24 3.5703 no .
H23 H25 2.3570 no .
H24 H24 2.8729 no 7_646
H24 H24 2.8729 no 9_665
H24 H26 2.3412 no .
H24 H26 2.9349 no 7_646
H25 H28A 3.5617 no 9_665
H25 H28B 2.4689 no 9_665
H26 H28A 2.4432 no 9_665
H26 H28B 3.5162 no 9_665
Pd1 H2N 3.5325 no 24_656
Pd2 H2 2.7878 no 24_656
Pd2 H3Sa 3.5772 no 24_656
Cl1 H1N 2.8180 no 24_656
Cl1 H3N 2.3259 no .
Cl1 H16 2.9537 no .
Cl1 H28A 3.2575 no .
Cl1 H28B 3.3546 no .
Cl1 H1SA 2.8146 no .
Cl1 H2SB 2.7005 no .
Cl1S H4 3.1179 no 24_656
Cl1S H17 3.5219 no .
Cl1S H17 3.2955 no 16_566
Cl1S H18 3.0713 no 16_566
Cl1T H9 3.2835 no 2_555
Cl1T H11 3.3561 no 2_555
Cl1T H16 3.3731 no .
Cl1T H17 3.1470 no .
Cl2 H2N 2.4111 no 24_656
Cl2 H1SA 3.3850 no .
Cl2 H1SB 2.7220 no .
Cl2 H2SB 2.9514 no .
Cl2S H4 3.4134 no 24_656
Cl2S H5 3.5913 no 24_656
Cl2S H17 3.1918 no 16_566
Cl2S H18 2.9770 no 16_566
Cl2T H9 3.3838 no 2_555
Cl2T H11 3.4983 no 2_555
Cl2T H16 3.4978 no .
Cl2T H17 3.2003 no .
Cl3 H1N 2.8945 no 24_656
Cl3 H2 3.2153 no 24_656
Cl3 H3Sa 2.5294 no 24_656
Cl3 H14A 2.9726 no 24_656
Cl3 H14B 3.1369 no 24_656
Cl3 H25 3.5193 no 14_544
Cl3 H28B 2.8000 no 24_656
Cl3S H14A 3.2117 no .
Cl3S H14B 3.0144 no .
Cl3S H18 3.0164 no 7_646
Cl3S H28A 3.4281 no .
Cl3T H4 3.1178 no 2_555
Cl3T H12 3.2971 no 2_555
Cl3T H14A 2.9747 no .
Cl4 H3Sa 2.8065 no 24_656
Cl4 H3Sb 3.3226 no 24_656
O1W H3 3.1623 no 24_656
O1W H4N 1.9051 no .
O1W H19 2.9587 no .
O1W H23 3.3197 no .
O2W H7B 3.1914 no .
O2W H7B 3.1914 no 2_555
O2W H7B 3.1914 no 3_555
O3W H10 3.0773 no .
O3W H12 3.4611 no .
O3W H12 3.1548 no 2_555
O4W H21A 3.4705 no .
O4W H21A 3.4705 no 7_646
O4W H21A 3.4705 no 9_665
O4W H21B 3.0167 no .
O4W H21B 3.0167 no 7_646
O4W H21B 3.0167 no 9_665
N3 H2 3.3407 no 24_656
C1 H3N 3.5421 no 24_656
C1S H17 3.5028 no .
C2 H3N 3.0753 no 24_656
C2S H4 3.4633 no 24_656
C2S H16 3.2328 no .
C2S H17 3.1094 no .
C3S H14A 2.9461 no .
C3S H14B 3.5116 no .
C4 H1SA 3.1572 no 24_656
C4 H2SA 3.4281 no 24_656
C4 H2SB 3.2036 no 24_656
C5 H1SA 3.2655 no 24_656
C5 H1SB 3.5166 no 24_656
C5 H2SB 3.1205 no 24_656
C6 H2SB 3.5907 no 24_656
C14 H3Sa 3.2684 no .
C15 H2SA 3.5469 no .
C16 H1SA 3.1931 no .
C16 H2SA 2.6552 no .
C16 H2SB 3.5387 no .
C17 H1SA 3.3633 no .
C17 H2SA 2.3901 no .
C18 H2SA 3.1841 no .
C20 H3 3.4952 no 24_656
C28 H14B 3.2706 no .
H1N Cl1 2.8180 no 24_656
H1N Cl3 2.8945 no 24_656
H1N H1N 3.2802 no 24_656
H1N H3N 3.0133 no 24_656
H2 Pd2 2.7878 no 24_656
H2 Cl3 3.2153 no 24_656
H2 N3 3.3407 no 24_656
H2 H3N 2.8943 no 24_656
H2N Pd1 3.5325 no 24_656
H2N Cl2 2.4111 no 24_656
H3 O1W 3.1623 no 24_656
H3 C20 3.4952 no 24_656
H3 H4N 3.4698 no 24_656
H3Sa Pd2 3.5772 no 24_656
H3Sa Cl3 2.5294 no 24_656
H3Sa Cl4 2.8065 no 24_656
H3Sa C14 3.2684 no .
H3Sa H14A 2.5147 no .
H3Sa H14B 3.1406 no .
H3Sb Cl4 3.3226 no 24_656
H3Sb H18 3.4177 no 7_646
H3Sb H19 3.4481 no 7_646
H3N Cl1 2.3259 no .
H3N C1 3.5421 no 24_656
H3N C2 3.0753 no 24_656
H3N H1N 3.0133 no 24_656
H3N H2 2.8943 no 24_656
H4 Cl1S 3.1179 no 24_656
H4 Cl2S 3.4134 no 24_656
H4 Cl3T 3.1178 no 3_555
H4 C2S 3.4633 no 24_656
H4 H1SA 3.2274 no 24_656
H4 H2SA 3.2474 no 24_656
H4 H2SB 3.3392 no 24_656
H4N O1W 1.9051 no .
H4N H3 3.4698 no 24_656
H5 Cl2S 3.5913 no 24_656
H5 H1SA 3.4685 no 24_656
H5 H1SB 3.2839 no 24_656
H5 H2SB 3.2708 no 24_656
H7B O2W 3.1914 no .
H9 Cl1T 3.2835 no 3_555
H9 Cl2T 3.3838 no 3_555
H10 O3W 3.0773 no .
H11 Cl1T 3.3561 no 3_555
H11 Cl2T 3.4983 no 3_555
H11 H16 3.3939 no 3_555
H12 Cl3T 3.2971 no 3_555
H12 O3W 3.4611 no .
H12 O3W 3.1548 no 3_555
H14A Cl3 2.9726 no 24_656
H14A Cl3S 3.2117 no .
H14A Cl3T 2.9747 no .
H14A C3S 2.9461 no .
H14A H3Sa 2.5147 no .
H14B Cl3 3.1369 no 24_656
H14B Cl3S 3.0144 no .
H14B C3S 3.5116 no .
H14B C28 3.2706 no .
H14B H3Sa 3.1406 no .
H14B H28A 2.8488 no .
H14B H28B 2.7734 no .
H16 Cl1 2.9537 no .
H16 Cl1T 3.3731 no .
H16 Cl2T 3.4978 no .
H16 C2S 3.2328 no .
H16 H11 3.3939 no 2_555
H16 H1SA 3.0026 no .
H16 H2SA 2.7327 no .
H16 H2SB 3.2757 no .
H17 Cl1S 3.5219 no .
H17 Cl1S 3.2955 no 16_566
H17 Cl1T 3.1470 no .
H17 Cl2S 3.1918 no 16_566
H17 Cl2T 3.2003 no .
H17 C1S 3.5028 no .
H17 C2S 3.1094 no .
H17 H1SA 3.3861 no .
H17 H2SA 2.3782 no .
H18 Cl1S 3.0713 no 16_566
H18 Cl2S 2.9770 no 16_566
H18 Cl3S 3.0164 no 9_665
H18 H3Sb 3.4177 no 9_665
H18 H2SA 3.5074 no .
H19 O1W 2.9587 no .
H19 H3Sb 3.4481 no 9_665
H21A O4W 3.4705 no .
H21B O4W 3.0167 no .
H23 O1W 3.3197 no .
H25 Cl3 3.5193 no 15_545
H25 H25 3.4744 no 22_755
H28A Cl1 3.2575 no .
H28A Cl3S 3.4281 no .
H28A H14B 2.8488 no .
H28B Cl1 3.3546 no .
H28B Cl3 2.8000 no 24_656
H28B H14B 2.7734 no .
H1SA Cl1 2.8146 no .
H1SA Cl2 3.3850 no .
H1SA C4 3.1572 no 24_656
H1SA C5 3.2655 no 24_656
H1SA C16 3.1931 no .
H1SA C17 3.3633 no .
H1SA H4 3.2274 no 24_656
H1SA H5 3.4685 no 24_656
H1SA H16 3.0026 no .
H1SA H17 3.3861 no .
H1SB Cl2 2.7220 no .
H1SB C5 3.5166 no 24_656
H1SB H5 3.2839 no 24_656
H2SA C4 3.4281 no 24_656
H2SA C15 3.5469 no .
H2SA C16 2.6552 no .
H2SA C17 2.3901 no .
H2SA C18 3.1841 no .
H2SA H4 3.2474 no 24_656
H2SA H16 2.7327 no .
H2SA H17 2.3782 no .
H2SA H18 3.5074 no .
H2SB Cl1 2.7005 no .
H2SB Cl2 2.9514 no .
H2SB C4 3.2036 no 24_656
H2SB C5 3.1205 no 24_656
H2SB C6 3.5907 no 24_656
H2SB C16 3.5387 no .
H2SB H4 3.3392 no 24_656
H2SB H5 3.2708 no 24_656
H2SB H16 3.2757 no .

loop_
_geom_hbond_atom_site_label_D
_geom_hbond_atom_site_label_H
_geom_hbond_atom_site_label_A
_geom_hbond_site_symmetry_A
_geom_hbond_distance_DA
_geom_hbond_distance_DH
_geom_hbond_distance_HA
_geom_hbond_angle_DHA
_geom_hbond_publ_flag
N2 H2N Cl2 24_656 3.188(8) 0.930 2.411 141.0 no
N3 H3N Cl1 . 3.152(9) 0.930 2.326 147.8 no
N4 H4N O1W . 2.82(3) 0.930 1.905 167.9 no

loop_
_geom_torsion_atom_site_label_1
_geom_torsion_atom_site_label_2
_geom_torsion_atom_site_label_3
_geom_torsion_atom_site_label_4
_geom_torsion
_geom_torsion_publ_flag
_geom_torsion_site_symmetry_3
_geom_torsion_site_symmetry_4
Cl1 Pd1 N1 C1 -165.8(4) no . .
Cl1 Pd1 N1 C14 64.8(5) no . .
Cl2 Pd1 N2 C6 165.2(4) no . .
Cl2 Pd1 N2 C7 -68.9(4) no . .
N1 Pd1 N2 C6 -17.8(4) no . .
N1 Pd1 N2 C7 108.2(5) no . .
N2 Pd1 N1 C1 12.8(5) no . .
N2 Pd1 N1 C14 -116.5(5) no . .
Cl3 Pd2 N3 C15 -164.4(5) no . .
Cl3 Pd2 N3 C28 63.8(5) no . .
Cl4 Pd2 N4 C20 161.9(6) no . .
Cl4 Pd2 N4 C21 -74.2(6) no . .
N3 Pd2 N4 C20 -17.7(6) no . .
N3 Pd2 N4 C21 106.3(6) no . .
N4 Pd2 N3 C15 14.5(5) no . .
N4 Pd2 N3 C28 -117.3(6) no . .
Pd1 N1 C1 C2 169.1(6) no . .
Pd1 N1 C1 C6 -5.1(9) no . .
Pd1 N1 C14 C13 51.0(9) no . 2_555
C1 N1 C14 C13 -75.7(10) no . 2_555
C14 N1 C1 C2 -61.0(11) no . .
C14 N1 C1 C6 124.8(8) no . .
Pd1 N2 C6 C1 20.3(9) no . .
Pd1 N2 C6 C5 -159.4(6) no . .
Pd1 N2 C7 C8 -179.1(5) no . .
C6 N2 C7 C8 -57.0(9) no . .
C7 N2 C6 C1 -102.2(8) no . .
C7 N2 C6 C5 78.1(10) no . .
Pd2 N3 C15 C16 170.9(9) no . .
Pd2 N3 C15 C20 -8.4(11) no . .
Pd2 N3 C28 C27 50.9(9) no . 7_646
C15 N3 C28 C27 -79.2(10) no . 7_646
C28 N3 C15 C16 -54.9(13) no . .
C28 N3 C15 C20 125.9(10) no . .
Pd2 N4 C20 C15 18.6(12) no . .
Pd2 N4 C20 C19 -157.8(7) no . .
Pd2 N4 C21 C22 -176.0(7) no . .
C20 N4 C21 C22 -55.6(13) no . .
C21 N4 C20 C15 -102.4(11) no . .
C21 N4 C20 C19 81.3(13) no . .
N1 C1 C2 C3 -170.0(8) no . .
N1 C1 C6 N2 -10.4(12) no . .
N1 C1 C6 C5 169.2(7) no . .
C2 C1 C6 N2 175.3(8) no . .
C2 C1 C6 C5 -5.0(14) no . .
C6 C1 C2 C3 4.0(14) no . .
C1 C2 C3 C4 1.4(19) no . .
C2 C3 C4 C5 -6(2) no . .
C3 C4 C5 C6 4.7(17) no . .
C4 C5 C6 N2 -179.7(9) no . .
C4 C5 C6 C1 0.7(15) no . .
N2 C7 C8 C9 -83.7(10) no . .
N2 C7 C8 C10 91.5(10) no . .
C7 C8 C9 C11 176.1(8) no . .
C7 C8 C10 C12 -171.9(8) no . .
C9 C8 C10 C12 3.4(14) no . .
C10 C8 C9 C11 0.7(13) no . .
C8 C9 C11 C13 -3.7(14) no . .
C8 C10 C12 C13 -4.5(14) no . .
C9 C11 C13 C12 2.6(14) no . .
C9 C11 C13 C14 -177.0(8) no . 3_555
C10 C12 C13 C11 1.5(14) no . .
C10 C12 C13 C14 -178.9(8) no . 3_555
C11 C13 C14 N1 -90.1(11) no 3_555 3_555
C12 C13 C14 N1 90.3(11) no 3_555 3_555
N3 C15 C16 C17 -174.1(11) no . .
N3 C15 C20 N4 -7.2(16) no . .
N3 C15 C20 C19 169.3(9) no . .
C16 C15 C20 N4 173.6(12) no . .
C16 C15 C20 C19 -10.0(19) no . .
C20 C15 C16 C17 5(3) no . .
C15 C16 C17 C18 5(3) no . .
C16 C17 C18 C19 -10(2) no . .
C17 C18 C19 C20 5(2) no . .
C18 C19 C20 N4 -179.1(11) no . .
C18 C19 C20 C15 4.6(18) no . .
N4 C21 C22 C23 -87.7(12) no . .
N4 C21 C22 C24 92.2(12) no . .
C21 C22 C23 C25 175.5(9) no . .
C21 C22 C24 C26 -174.7(9) no . .
C23 C22 C24 C26 5.2(15) no . .
C24 C22 C23 C25 -4.4(16) no . .
C22 C23 C25 C27 0.5(17) no . .
C22 C24 C26 C27 -2.2(15) no . .
C23 C25 C27 C26 2.5(17) no . .
C23 C25 C27 C28 179.4(10) no . 9_665
C24 C26 C27 C25 -1.6(16) no . .
C24 C26 C27 C28 -178.4(9) no . 9_665
C25 C27 C28 N3 -87.1(12) no 9_665 9_665
C26 C27 C28 N3 89.7(12) no 9_665 9_665
